data_4000749
loop_
_publ_author_name
'Kataoka, Kunimitsu'
'Awaka, Junji'
'Kijima, Norihito'
'Hayakawa, Hiroshi'
'Ohshima, Ken-ichi'
'Akimoto, Junji'

_publ_section_title
;
 Ion-Exchange Synthesis, Crystal Structure, and Electrochemical Properties
 of Li2Ti6O13
;
_journal_issue 9
_journal_name_full 'Chemistry of Materials'
_journal_page_first 2344
_journal_paper_doi 10.1021/cm103678e
_journal_volume 23
_journal_year 2011
_chemical_formula_sum 'Li2 O13 Ti6'
_space_group_IT_number 12
_symmetry_cell_setting monoclinic
_symmetry_Int_Tables_number 12
_symmetry_space_group_name_Hall '-C 2y'
_symmetry_space_group_name_H-M 'C 1 2/m 1'
_cell_angle_alpha 90
_cell_angle_beta 99.379(2)
_cell_angle_gamma 90
_cell_formula_units_Z 2
_cell_length_a 15.3065(4)
_cell_length_b 3.74739(8)
_cell_length_c 9.1404(2)
_cell_volume 517.28(2)
_cod_data_source_file cm103678e_si_003.cif
_cod_data_source_block Li2Ti6O13
_cod_original_cell_volume 517.283(22)
_cod_database_code 4000749

loop_
_symmetry_equiv_pos_site_id
_symmetry_equiv_pos_as_xyz
1 x,y,z
2 -x,y,-z
3 -x,-y,-z
4 x,-y,z
5 x+1/2,y+1/2,z
6 -x+1/2,y+1/2,-z
7 -x+1/2,-y+1/2,-z
8 x+1/2,-y+1/2,z

loop_
_atom_site_label
_atom_site_type_symbol
_atom_site_fract_x
_atom_site_fract_y
_atom_site_fract_z
_atom_site_adp_type
_atom_site_U_iso_or_equiv
_atom_site_symmetry_multiplicity
_atom_site_occupancy
Li1 Li 0.450(1) 0.5 0.246(2) Uiso 0.026(4) 4 1
Ti1 Ti 0.1150(2) 0 0.096(1) Uiso 0.006(2) 4 1
Ti2 Ti 0.1677(5) 0 0.435(1) Uiso 0.006(2) 4 1
Ti3 Ti 0.2309(3) 0 0.7720(9) Uiso 0.006(2) 4 1
O1 O 0 0 0 Uiso 0.005(1) 2 1
O2 O 0.2380(3) 0 0.2423(6) Uiso 0.005(1) 4 1
O3 O 0.0727(3) 0 0.2899(6) Uiso 0.005(1) 4 1
O4 O 0.2963(3) 0 0.5734(6) Uiso 0.005(1) 4 1
O5 O 0.1297(3) 0 0.6110(7) Uiso 0.005(1) 4 1
O6 O 0.3549(3) 0 0.8885(6) Uiso 0.005(1) 4 1
O7 O 0.1611(3) 0 0.9077(4) Uiso 0.005(1) 4 1

loop_
_atom_type_symbol
_atom_type_scat_length_neutron
_atom_type_scat_source
Li -1.900 International_Tables_Vol_C
Ti -3.438 International_Tables_Vol_C
O 5.803 International_Tables_Vol_C
